data_7713358
loop_
_publ_author_name
'Li, Xianzhen'
'Cao, Chen'
'Fan, Ziwen'
'Liu, Jianfa'
'Pham, Tony'
'Forrest, Katherine A.'
'Niu, Zheng'

_publ_section_title
;
 An aliphatic MOF with a molecular sieving effect for efficient
 C<sub>2</sub>H<sub>2</sub>/C<sub>2</sub>H<sub>4</sub> separation.
;
_journal_name_full 'Dalton transactions (Cambridge, England : 2003)'
_journal_paper_doi 10.1039/d3dt01419c
_journal_year 2023
_chemical_formula_moiety 'C30 H32 Cu2 N2 O8, 0.5(C2 H2)'
_chemical_formula_sum 'C31 H33 Cu2 N2 O8'
_chemical_formula_weight 688.67
_space_group_crystal_system orthorhombic
_space_group_IT_number 73
_space_group_name_Hall '-I 2b 2c'
_space_group_name_H-M_alt 'I b c a'
_atom_sites_solution_hydrogens geom
_atom_sites_solution_primary dual
_audit_creation_date 2023-03-19
_audit_creation_method
;
Olex2 1.5
(compiled 2021.07.19 svn.r715e62df for OlexSys, GUI svn.r6383)
;
_audit_update_record
;
2023-05-05 deposited with the CCDC.	2023-06-22 downloaded from the CCDC.
;
_cell_angle_alpha 90
_cell_angle_beta 90
_cell_angle_gamma 90
_cell_formula_units_Z 8
_cell_length_a 14.429(3)
_cell_length_b 15.544(3)
_cell_length_c 28.110(5)
_cell_measurement_reflns_used 9927
_cell_measurement_temperature 120.00
_cell_measurement_theta_max 60.46
_cell_measurement_theta_min 2.74
_cell_volume 6305(2)
_computing_cell_refinement 'SAINT V8.40B (?, 2016)'
_computing_data_reduction 'SAINT V8.40B (?, 2016)'
_computing_molecular_graphics 'Olex2 1.5 (Dolomanov et al., 2009)'
_computing_publication_material 'Olex2 1.5 (Dolomanov et al., 2009)'
_computing_structure_refinement 'SHELXL 2018/3 (Sheldrick, 2015)'
_computing_structure_solution 'SHELXT 2014/5 (Sheldrick, 2014)'
_diffrn_ambient_temperature 120.00
_diffrn_measured_fraction_theta_full 0.907
_diffrn_measured_fraction_theta_max 0.914
_diffrn_measurement_device_type 'Bruker VENTURE'
_diffrn_measurement_method '\f and \w scans'
_diffrn_radiation_type GaK\a
_diffrn_radiation_wavelength 1.34139
_diffrn_reflns_av_R_equivalents 0.0624
_diffrn_reflns_av_unetI/netI 0.0493
_diffrn_reflns_Laue_measured_fraction_full 0.907
_diffrn_reflns_Laue_measured_fraction_max 0.914
_diffrn_reflns_limit_h_max 18
_diffrn_reflns_limit_h_min -13
_diffrn_reflns_limit_k_max 11
_diffrn_reflns_limit_k_min -20
_diffrn_reflns_limit_l_max 35
_diffrn_reflns_limit_l_min -36
_diffrn_reflns_number 13404
_diffrn_reflns_point_group_measured_fraction_full 0.907
_diffrn_reflns_point_group_measured_fraction_max 0.914
_diffrn_reflns_theta_full 53.594
_diffrn_reflns_theta_max 60.624
_diffrn_reflns_theta_min 2.735
_diffrn_source_current 3.57
_diffrn_source_power 0.2494002
_diffrn_source_voltage 69.86
_diffrn_standards_number 0
_exptl_absorpt_coefficient_mu 7.572
_exptl_absorpt_correction_T_max 0.7519
_exptl_absorpt_correction_T_min 0.5585
_exptl_absorpt_correction_type multi-scan
_exptl_absorpt_process_details
;
SADABS-2016/2 (Bruker,2016/2) was used for absorption correction.
wR2(int) was 0.1199 before and 0.0801 after correction.
The Ratio of minimum to maximum transmission is 0.7428.
The \l/2 correction factor is Not present.
;
_exptl_crystal_colour blue
_exptl_crystal_colour_primary blue
_exptl_crystal_density_diffrn 1.451
_exptl_crystal_description block
_exptl_crystal_F_000 2840
_exptl_crystal_size_max 0.15
_exptl_crystal_size_mid 0.12
_exptl_crystal_size_min 0.1
_refine_diff_density_max 0.713
_refine_diff_density_min -0.707
_refine_diff_density_rms 0.088
_refine_ls_extinction_method none
_refine_ls_goodness_of_fit_ref 1.092
_refine_ls_hydrogen_treatment constr
_refine_ls_matrix_type full
_refine_ls_number_parameters 202
_refine_ls_number_reflns 3321
_refine_ls_number_restraints 1
_refine_ls_restrained_S_all 1.092
_refine_ls_R_factor_all 0.0483
_refine_ls_R_factor_gt 0.0408
_refine_ls_shift/su_max 0.002
_refine_ls_shift/su_mean 0.000
_refine_ls_structure_factor_coef Fsqd
_refine_ls_weighting_details 'w=1/[\s^2^(Fo^2^)+(0.0636P)^2^+7.7492P] where P=(Fo^2^+2Fc^2^)/3'
_refine_ls_weighting_scheme calc
_refine_ls_wR_factor_gt 0.1157
_refine_ls_wR_factor_ref 0.1204
_reflns_Friedel_coverage 0.000
_reflns_number_gt 2818
_reflns_number_total 3321
_reflns_threshold_expression 'I > 2\s(I)'
_cod_data_source_file d3dt01419c2.cif
_cod_data_source_block SDMOF-1@C2H2
_cod_database_code 7713358
_shelx_shelxl_version_number 2018/3
_shelx_space_group_comment
;
The symmetry employed for this shelxl refinement is uniquely defined
by the following loop, which should always be used as a source of
symmetry information in preference to the above space-group names.
They are only intended as comments.
;
_shelx_estimated_absorpt_t_max 0.518
_shelx_estimated_absorpt_t_min 0.396
_olex2_refinement_description
;
1. Fixed Uiso
 At 1.2 times of:
  All C(H) groups, All C(H,H) groups
2. Restrained distances
 C17-C17_$1
 1.15 with sigma of 0.02
3. Others
 Fixed Sof: C17(0.5) H17(0.5)
4.a Secondary CH2 refined with riding coordinates:
 C2(H2A,H2B), C7(H7A,H7B), C5(H5A,H5B), C6(H6A,H6B), C3(H3A,H3B), C9(H9A,H9B)
4.b Aromatic/amide H refined with riding coordinates:
 C12(H12), C10(H10), C15(H15), C16(H16)
4.c :
 C17(H17)
;
_olex2_submission_special_instructions 'No special instructions were received'

loop_
_space_group_symop_operation_xyz
'x, y, z'
'-x+1/2, -y, z+1/2'
'-x, y+1/2, -z+1/2'
'x+1/2, -y+1/2, -z'
'x+1/2, y+1/2, z+1/2'
'-x+1, -y+1/2, z+1'
'-x+1/2, y+1, -z+1'
'x+1, -y+1, -z+1/2'
'-x, -y, -z'
'x-1/2, y, -z-1/2'
'x, -y-1/2, z-1/2'
'-x-1/2, y-1/2, z'
'-x+1/2, -y+1/2, -z+1/2'
'x, y+1/2, -z'
'x+1/2, -y, z'
'-x, y, z+1/2'

loop_
_atom_site_label
_atom_site_type_symbol
_atom_site_fract_x
_atom_site_fract_y
_atom_site_fract_z
_atom_site_U_iso_or_equiv
_atom_site_adp_type
_atom_site_occupancy
_atom_site_site_symmetry_order
_atom_site_calc_flag
_atom_site_refinement_flags_posn
_atom_site_refinement_flags_adp
_atom_site_refinement_flags_occupancy
_atom_site_disorder_assembly
_atom_site_disorder_group
Cu2 Cu 1.000000 0.250000 0.65431(2) 0.00983(14) Uani 1 2 d S T P . .
Cu1 Cu 0.500000 0.750000 0.56127(2) 0.00978(14) Uani 1 2 d S T P . .
O1 O 0.56926(12) 0.64133(10) 0.56686(5) 0.0234(4) Uani 1 1 d . . . . .
O2 O 0.57074(13) 0.64287(11) 0.64619(5) 0.0249(4) Uani 1 1 d . . . . .
O4 O 0.88404(11) 0.31560(11) 0.56968(5) 0.0238(4) Uani 1 1 d . . . . .
O3 O 0.88523(11) 0.31712(12) 0.64892(5) 0.0242(4) Uani 1 1 d . . . . .
N1 N 0.500000 0.750000 0.48426(10) 0.0141(5) Uani 1 2 d S T P . .
N2 N 0.500000 0.750000 0.23158(10) 0.0168(6) Uani 1 2 d S T P . .
C13 C 0.500000 0.750000 0.38426(12) 0.0146(6) Uani 1 2 d S T P . .
C12 C 0.54083(15) 0.68367(14) 0.41010(7) 0.0170(4) Uani 1 1 d . . . . .
H12 H 0.569196 0.636763 0.394065 0.020 Uiso 1 1 calc R U . . .
C14 C 0.500000 0.750000 0.33143(11) 0.0148(6) Uani 1 2 d S T P . .
C10 C 0.53985(15) 0.68650(13) 0.45944(7) 0.0170(4) Uani 1 1 d . . . . .
H10 H 0.568914 0.641104 0.476448 0.020 Uiso 1 1 calc R U . . .
C1 C 0.59311(14) 0.61138(13) 0.60663(7) 0.0136(4) Uani 1 1 d . . . . .
C15 C 0.42617(17) 0.78287(18) 0.30545(8) 0.0262(5) Uani 1 1 d . . . . .
H15 H 0.373845 0.806183 0.321409 0.031 Uiso 1 1 calc R U . . .
C11 C 0.85351(14) 0.34015(13) 0.60915(7) 0.0134(4) Uani 1 1 d . . . . .
C4 C 0.77727(14) 0.40779(14) 0.60887(7) 0.0138(4) Uani 1 1 d . . . . .
C2 C 0.64982(16) 0.47876(14) 0.56160(8) 0.0215(5) Uani 1 1 d . . . . .
H2A H 0.673142 0.511870 0.533994 0.026 Uiso 1 1 calc R U . . .
H2B H 0.584219 0.463634 0.555539 0.026 Uiso 1 1 calc R U . . .
C8 C 0.65713(15) 0.53354(13) 0.60704(7) 0.0137(4) Uani 1 1 d . . . . .
C16 C 0.42908(17) 0.78155(17) 0.25613(8) 0.0268(5) Uani 1 1 d . . . . .
H16 H 0.377819 0.804348 0.239078 0.032 Uiso 1 1 calc R U . . .
C7 C 0.64071(16) 0.47481(15) 0.65053(8) 0.0213(5) Uani 1 1 d . . . . .
H7A H 0.582241 0.442343 0.646358 0.026 Uiso 1 1 calc R U . . .
H7B H 0.635184 0.510231 0.679661 0.026 Uiso 1 1 calc R U . . .
C5 C 0.72282(17) 0.41133(16) 0.65570(8) 0.0238(5) Uani 1 1 d . . . . .
H5A H 0.764079 0.430461 0.681780 0.029 Uiso 1 1 calc R U . . .
H5B H 0.699191 0.353311 0.663688 0.029 Uiso 1 1 calc R U . . .
C6 C 0.82610(16) 0.49486(15) 0.60228(9) 0.0224(5) Uani 1 1 d . . . . .
H6A H 0.852325 0.498556 0.569803 0.027 Uiso 1 1 calc R U . . .
H6B H 0.877635 0.500073 0.625356 0.027 Uiso 1 1 calc R U . . .
C3 C 0.70805(16) 0.39562(15) 0.56800(8) 0.0236(5) Uani 1 1 d . . . . .
H3A H 0.666563 0.346550 0.575110 0.028 Uiso 1 1 calc R U . . .
H3B H 0.741876 0.382701 0.538207 0.028 Uiso 1 1 calc R U . . .
C9 C 0.75619(16) 0.56859(15) 0.61006(8) 0.0219(5) Uani 1 1 d . . . . .
H9A H 0.766500 0.595019 0.641662 0.026 Uiso 1 1 calc R U . . .
H9B H 0.765402 0.613482 0.585529 0.026 Uiso 1 1 calc R U . . .
C17 C 0.4589(8) 0.5233(5) 0.7337(3) 0.088(3) Uani 0.5 1 d D . P . .
H17 H 0.458882 0.561166 0.707194 0.106 Uiso 0.5 1 calc R U P . .

loop_
_atom_site_aniso_label
_atom_site_aniso_U_11
_atom_site_aniso_U_22
_atom_site_aniso_U_33
_atom_site_aniso_U_23
_atom_site_aniso_U_13
_atom_site_aniso_U_12
Cu2 0.0096(2) 0.0081(2) 0.0118(2) 0.000 0.000 0.00057(15)
Cu1 0.0096(2) 0.0077(2) 0.0121(2) 0.000 0.000 0.00018(15)
O1 0.0339(9) 0.0185(8) 0.0180(7) -0.0001(6) -0.0025(7) 0.0135(7)
O2 0.0362(10) 0.0198(8) 0.0187(8) 0.0007(6) 0.0030(7) 0.0154(8)
O4 0.0208(8) 0.0316(9) 0.0190(7) -0.0019(7) -0.0011(6) 0.0148(7)
O3 0.0229(9) 0.0310(10) 0.0187(7) 0.0039(7) 0.0012(6) 0.0160(7)
N1 0.0144(13) 0.0143(13) 0.0138(12) 0.000 0.000 0.0004(9)
N2 0.0160(14) 0.0183(14) 0.0162(13) 0.000 0.000 0.0011(10)
C13 0.0127(15) 0.0171(16) 0.0140(15) 0.000 0.000 -0.0012(10)
C12 0.0201(11) 0.0131(10) 0.0177(10) -0.0026(8) -0.0003(8) 0.0045(9)
C14 0.0168(15) 0.0129(15) 0.0148(16) 0.000 0.000 -0.0007(11)
C10 0.0186(10) 0.0143(10) 0.0182(10) 0.0009(8) -0.0024(8) 0.0027(8)
C1 0.0114(9) 0.0103(9) 0.0190(9) 0.0005(7) -0.0003(7) -0.0007(8)
C15 0.0239(12) 0.0386(14) 0.0163(10) -0.0004(10) 0.0019(9) 0.0145(11)
C11 0.0113(9) 0.0108(9) 0.0181(9) 0.0015(7) -0.0010(7) -0.0004(8)
C4 0.0130(10) 0.0114(10) 0.0170(9) 0.0017(7) 0.0005(7) 0.0025(8)
C2 0.0217(11) 0.0181(11) 0.0246(11) -0.0059(8) -0.0069(9) 0.0085(9)
C8 0.0132(10) 0.0102(9) 0.0178(9) 0.0011(7) -0.0002(7) 0.0026(8)
C16 0.0256(12) 0.0378(14) 0.0171(11) 0.0013(10) -0.0017(9) 0.0141(11)
C7 0.0220(11) 0.0173(11) 0.0247(10) 0.0064(8) 0.0065(9) 0.0078(9)
C5 0.0242(11) 0.0224(12) 0.0249(11) 0.0072(9) 0.0066(9) 0.0117(10)
C6 0.0154(10) 0.0140(10) 0.0378(12) 0.0034(9) 0.0018(9) 0.0004(9)
C3 0.0238(12) 0.0179(11) 0.0290(11) -0.0072(9) -0.0089(9) 0.0090(9)
C9 0.0167(11) 0.0110(10) 0.0382(13) 0.0012(9) -0.0024(9) 0.0008(9)
C17 0.141(9) 0.056(6) 0.068(6) 0.008(4) 0.002(6) 0.005(6)

loop_
_atom_type_symbol
_atom_type_description
_atom_type_scat_dispersion_real
_atom_type_scat_dispersion_imag
_atom_type_scat_source
C C 0.0137 0.0067 'International Tables Vol C Tables 4.2.6.8 and 6.1.1.4'
H H 0.0000 0.0000 'International Tables Vol C Tables 4.2.6.8 and 6.1.1.4'
Cu Cu -2.7974 3.6876 'International Tables Vol C Tables 4.2.6.8 and 6.1.1.4'
N N 0.0241 0.0134 'International Tables Vol C Tables 4.2.6.8 and 6.1.1.4'
O O 0.0389 0.0241 'International Tables Vol C Tables 4.2.6.8 and 6.1.1.4'

loop_
_geom_angle_atom_site_label_1
_geom_angle_atom_site_label_2
_geom_angle_atom_site_label_3
_geom_angle
_geom_angle_site_symmetry_1
_geom_angle_site_symmetry_3
_geom_angle_publ_flag
O2 Cu2 Cu1 83.34(5) 15_565 15_565 ?
O2 Cu2 Cu1 83.34(5) 12_755 15_565 ?
O2 Cu2 O2 166.67(9) 12_755 15_565 ?
O2 Cu2 N2 96.66(5) 15_565 5_545 ?
O2 Cu2 N2 96.66(5) 12_755 5_545 ?
O3 Cu2 Cu1 85.57(4) 6_654 15_565 ?
O3 Cu2 Cu1 85.57(4) . 15_565 ?
O3 Cu2 O2 88.79(7) 6_654 12_755 ?
O3 Cu2 O2 90.19(7) . 12_755 ?
O3 Cu2 O2 90.19(7) 6_654 15_565 ?
O3 Cu2 O2 88.79(7) . 15_565 ?
O3 Cu2 O3 171.14(9) . 6_654 ?
O3 Cu2 N2 94.43(4) . 5_545 ?
O3 Cu2 N2 94.43(4) 6_654 5_545 ?
N2 Cu2 Cu1 180.0 5_545 15_565 ?
O1 Cu1 Cu2 85.42(4) . 15_465 ?
O1 Cu1 Cu2 85.42(4) 6_564 15_465 ?
O1 Cu1 O1 170.84(9) . 6_564 ?
O1 Cu1 O4 90.20(7) . 12_765 ?
O1 Cu1 O4 90.20(7) 6_564 15_465 ?
O1 Cu1 O4 88.71(7) 6_564 12_765 ?
O1 Cu1 O4 88.71(7) . 15_465 ?
O1 Cu1 N1 94.58(4) 6_564 . ?
O1 Cu1 N1 94.58(4) . . ?
O4 Cu1 Cu2 83.12(4) 12_765 15_465 ?
O4 Cu1 Cu2 83.12(4) 15_465 15_465 ?
O4 Cu1 O4 166.24(9) 12_765 15_465 ?
O4 Cu1 N1 96.88(4) 12_765 . ?
O4 Cu1 N1 96.88(4) 15_465 . ?
N1 Cu1 Cu2 180.0 . 15_465 ?
C1 O1 Cu1 121.80(14) . . ?
C1 O2 Cu2 124.44(14) . 15_465 ?
C11 O4 Cu1 124.15(14) . 15_565 ?
C11 O3 Cu2 121.73(14) . . ?
C10 N1 Cu1 121.41(14) . . ?
C10 N1 Cu1 121.41(14) 6_564 . ?
C10 N1 C10 117.2(3) 6_564 . ?
C16 N2 Cu2 121.31(15) . 5_454 ?
C16 N2 Cu2 121.31(15) 6_564 5_454 ?
C16 N2 C16 117.4(3) . 6_564 ?
C12 C13 C12 117.1(3) . 6_564 ?
C12 C13 C14 121.46(15) 6_564 . ?
C12 C13 C14 121.46(15) . . ?
C13 C12 H12 120.2 . . ?
C10 C12 C13 119.6(2) . . ?
C10 C12 H12 120.2 . . ?
C15 C14 C13 121.72(15) . . ?
C15 C14 C13 121.72(15) 6_564 . ?
C15 C14 C15 116.6(3) 6_564 . ?
N1 C10 C12 123.3(2) . . ?
N1 C10 H10 118.4 . . ?
C12 C10 H10 118.4 . . ?
O1 C1 C8 117.82(17) . . ?
O2 C1 O1 124.8(2) . . ?
O2 C1 C8 117.29(17) . . ?
C14 C15 H15 120.1 . . ?
C16 C15 C14 119.8(2) . . ?
C16 C15 H15 120.1 . . ?
O4 C11 O3 124.8(2) . . ?
O4 C11 C4 117.39(17) . . ?
O3 C11 C4 117.61(17) . . ?
C11 C4 C5 113.00(16) . . ?
C11 C4 C6 106.12(17) . . ?
C11 C4 C3 112.91(17) . . ?
C5 C4 C6 107.85(18) . . ?
C5 C4 C3 108.28(19) . . ?
C3 C4 C6 108.47(17) . . ?
H2A C2 H2B 108.3 . . ?
C8 C2 H2A 109.9 . . ?
C8 C2 H2B 109.9 . . ?
C8 C2 C3 109.10(17) . . ?
C3 C2 H2A 109.9 . . ?
C3 C2 H2B 109.9 . . ?
C1 C8 C2 113.07(16) . . ?
C1 C8 C7 112.52(16) . . ?
C1 C8 C9 106.49(17) . . ?
C2 C8 C7 108.64(19) . . ?
C9 C8 C2 107.85(17) . . ?
C9 C8 C7 108.04(17) . . ?
N2 C16 C15 123.2(2) . . ?
N2 C16 H16 118.4 . . ?
C15 C16 H16 118.4 . . ?
C8 C7 H7A 109.8 . . ?
C8 C7 H7B 109.8 . . ?
C8 C7 C5 109.49(18) . . ?
H7A C7 H7B 108.2 . . ?
C5 C7 H7A 109.8 . . ?
C5 C7 H7B 109.8 . . ?
C4 C5 C7 109.52(18) . . ?
C4 C5 H5A 109.8 . . ?
C4 C5 H5B 109.8 . . ?
C7 C5 H5A 109.8 . . ?
C7 C5 H5B 109.8 . . ?
H5A C5 H5B 108.2 . . ?
C4 C6 H6A 109.7 . . ?
C4 C6 H6B 109.7 . . ?
C4 C6 C9 109.72(19) . . ?
H6A C6 H6B 108.2 . . ?
C9 C6 H6A 109.7 . . ?
C9 C6 H6B 109.7 . . ?
C4 C3 C2 109.68(17) . . ?
C4 C3 H3A 109.7 . . ?
C4 C3 H3B 109.7 . . ?
C2 C3 H3A 109.7 . . ?
C2 C3 H3B 109.7 . . ?
H3A C3 H3B 108.2 . . ?
C8 C9 C6 109.76(18) . . ?
C8 C9 H9A 109.7 . . ?
C8 C9 H9B 109.7 . . ?
C6 C9 H9A 109.7 . . ?
C6 C9 H9B 109.7 . . ?
H9A C9 H9B 108.2 . . ?
C17 C17 H17 180.0 8_456 . ?

loop_
_geom_bond_atom_site_label_1
_geom_bond_atom_site_label_2
_geom_bond_distance
_geom_bond_site_symmetry_2
_geom_bond_publ_flag
Cu2 Cu1 2.6152(8) 15_565 ?
Cu2 O2 1.9665(16) 12_755 ?
Cu2 O2 1.9665(16) 15_565 ?
Cu2 O3 1.9630(16) . ?
Cu2 O3 1.9630(16) 6_654 ?
Cu2 N2 2.172(3) 5_545 ?
Cu1 O1 1.9689(15) 6_564 ?
Cu1 O1 1.9689(15) . ?
Cu1 O4 1.9736(15) 12_765 ?
Cu1 O4 1.9736(15) 15_465 ?
Cu1 N1 2.165(3) . ?
O1 C1 1.259(2) . ?
O2 C1 1.257(2) . ?
O4 C11 1.253(2) . ?
O3 C11 1.260(2) . ?
N1 C10 1.338(3) 6_564 ?
N1 C10 1.338(3) . ?
N2 C16 1.328(3) . ?
N2 C16 1.328(3) 6_564 ?
C13 C12 1.392(3) . ?
C13 C12 1.392(3) 6_564 ?
C13 C14 1.485(5) . ?
C12 H12 0.9500 . ?
C12 C10 1.387(3) . ?
C14 C15 1.389(3) . ?
C14 C15 1.389(3) 6_564 ?
C10 H10 0.9500 . ?
C1 C8 1.522(3) . ?
C15 H15 0.9500 . ?
C15 C16 1.387(3) . ?
C11 C4 1.522(3) . ?
C4 C5 1.534(3) . ?
C4 C6 1.537(3) . ?
C4 C3 1.534(3) . ?
C2 H2A 0.9900 . ?
C2 H2B 0.9900 . ?
C2 C8 1.539(3) . ?
C2 C3 1.552(3) . ?
C8 C7 1.544(3) . ?
C8 C9 1.532(3) . ?
C16 H16 0.9500 . ?
C7 H7A 0.9900 . ?
C7 H7B 0.9900 . ?
C7 C5 1.549(3) . ?
C5 H5A 0.9900 . ?
C5 H5B 0.9900 . ?
C6 H6A 0.9900 . ?
C6 H6B 0.9900 . ?
C6 C9 1.542(3) . ?
C3 H3A 0.9900 . ?
C3 H3B 0.9900 . ?
C9 H9A 0.9900 . ?
C9 H9B 0.9900 . ?
C17 C17 1.167(13) 8_456 ?
C17 H17 0.9500 . ?

loop_
_geom_torsion_atom_site_label_1
_geom_torsion_atom_site_label_2
_geom_torsion_atom_site_label_3
_geom_torsion_atom_site_label_4
_geom_torsion
_geom_torsion_site_symmetry_1
_geom_torsion_site_symmetry_2
_geom_torsion_site_symmetry_3
_geom_torsion_site_symmetry_4
_geom_torsion_publ_flag
Cu2 O2 C1 O1 -4.0(3) 15_465 . . . ?
Cu2 O2 C1 C8 173.27(14) 15_465 . . . ?
Cu2 O3 C11 O4 8.5(3) . . . . ?
Cu2 O3 C11 C4 -166.77(14) . . . . ?
Cu2 N2 C16 C15 -180.0(2) 5_454 . . . ?
Cu1 O1 C1 O2 5.1(3) . . . . ?
Cu1 O1 C1 C8 -172.12(14) . . . . ?
Cu1 O4 C11 O3 -9.9(3) 15_565 . . . ?
Cu1 O4 C11 C4 165.37(14) 15_565 . . . ?
Cu1 N1 C10 C12 179.51(16) . . . . ?
O1 C1 C8 C2 -25.6(3) . . . . ?
O1 C1 C8 C7 -149.1(2) . . . . ?
O1 C1 C8 C9 92.7(2) . . . . ?
O2 C1 C8 C2 157.0(2) . . . . ?
O2 C1 C8 C7 33.4(3) . . . . ?
O2 C1 C8 C9 -84.7(2) . . . . ?
O4 C11 C4 C5 160.6(2) . . . . ?
O4 C11 C4 C6 -81.4(2) . . . . ?
O4 C11 C4 C3 37.3(3) . . . . ?
O3 C11 C4 C5 -23.8(3) . . . . ?
O3 C11 C4 C6 94.2(2) . . . . ?
O3 C11 C4 C3 -147.1(2) . . . . ?
C13 C12 C10 N1 1.0(3) . . . . ?
C13 C14 C15 C16 -179.99(19) . . . . ?
C12 C13 C12 C10 -0.45(15) 6_564 . . . ?
C12 C13 C14 C15 145.37(18) 6_564 . . 6_564 ?
C12 C13 C14 C15 -34.63(18) 6_564 . . . ?
C12 C13 C14 C15 -34.63(18) . . . 6_564 ?
C12 C13 C14 C15 145.37(18) . . . . ?
C14 C13 C12 C10 179.55(15) . . . . ?
C14 C15 C16 N2 0.0(4) . . . . ?
C10 N1 C10 C12 -0.49(16) 6_564 . . . ?
C1 C8 C7 C5 -165.62(19) . . . . ?
C1 C8 C9 C6 -170.65(17) . . . . ?
C15 C14 C15 C16 0.02(19) 6_564 . . . ?
C11 C4 C5 C7 -174.20(19) . . . . ?
C11 C4 C6 C9 -170.45(17) . . . . ?
C11 C4 C3 C2 -164.61(18) . . . . ?
C4 C6 C9 C8 -16.8(2) . . . . ?
C2 C8 C7 C5 68.4(2) . . . . ?
C2 C8 C9 C6 -49.0(2) . . . . ?
C8 C2 C3 C4 -18.3(3) . . . . ?
C8 C7 C5 C4 -17.3(3) . . . . ?
C16 N2 C16 C15 0.0(2) 6_564 . . . ?
C7 C8 C9 C6 68.3(2) . . . . ?
C5 C4 C6 C9 -49.1(2) . . . . ?
C5 C4 C3 C2 69.5(2) . . . . ?
C6 C4 C5 C7 68.8(2) . . . . ?
C6 C4 C3 C2 -47.3(2) . . . . ?
C3 C4 C5 C7 -48.4(3) . . . . ?
C3 C4 C6 C9 68.0(2) . . . . ?
C3 C2 C8 C1 -173.08(18) . . . . ?
C3 C2 C8 C7 -47.4(2) . . . . ?
C3 C2 C8 C9 69.4(2) . . . . ?
C9 C8 C7 C5 -48.3(2) . . . . ?
